data_4320645
loop_
_publ_author_name
'Takayoshi Kuroda-Sowa'
'Matthew Lam'
'Arnold L. Rheingold'
'Christoph Frommen'
'William M. Reiff'
'Motohiro Nakano'
'Jae Yoo'
'A. L. Maniero'
'Louis-Claude Brunel'
'George Christou'
'David N. Hendrickson'

_publ_section_title
;
 Effects of Paramagnetic Ferrocenium Cations on the Magnetic Properties of
 the Anionic Single-Molecule Magnet [Mn12O12(O2CC6F5)16(H2O)4]-
;
_journal_name_full 'Inorganic Chemistry'
_journal_page_first 6469
_journal_page_last 6480
_journal_paper_doi 10.1021/ic010547u
_journal_volume 40
_journal_year 2001
_chemical_formula_sum 'C132 H42 F80 Fe Mn12 O50'
_chemical_formula_weight 4662.79
_chemical_name_systematic
;
  ?
;
_space_group_IT_number 41
_symmetry_cell_setting orthorhombic
_symmetry_space_group_name_Hall 'A 2 -2ab'
_symmetry_space_group_name_H-M 'A b a 2'
_atom_sites_solution_hydrogens geom
_atom_sites_solution_primary direct
_atom_sites_solution_secondary difmap
_audit_creation_method SHELXL-97
_cell_angle_alpha 90.00
_cell_angle_beta 90.00
_cell_angle_gamma 90.00
_cell_formula_units_Z 4
_cell_length_a 25.6292(2)
_cell_length_b 25.4201(3)
_cell_length_c 29.1915(2)
_cell_measurement_reflns_used 8192
_cell_measurement_temperature 173(2)
_cell_measurement_theta_max 25.0
_cell_measurement_theta_min 2.0
_cell_volume 19018.2(3)
_computing_cell_refinement 'Bruker SMART'
_computing_data_collection 'Bruker SMART'
_computing_data_reduction 'Bruker SHELXTL'
_computing_molecular_graphics 'Bruker SHELXTL'
_computing_publication_material 'Bruker SHELXTL'
_computing_structure_refinement 'SHELXL-97 (Sheldrick, 1997)'
_computing_structure_solution 'SHELXS-97 (Sheldrick, 1990)'
_diffrn_ambient_temperature 173(2)
_diffrn_measured_fraction_theta_full 0.997
_diffrn_measured_fraction_theta_max 0.997
_diffrn_measurement_device_type 'CCD area detector'
_diffrn_measurement_method 'phi and omega scans'
_diffrn_radiation_monochromator graphite
_diffrn_radiation_source 'fine-focus sealed tube'
_diffrn_radiation_type MoK\a
_diffrn_radiation_wavelength 0.71073
_diffrn_reflns_av_R_equivalents 0.0411
_diffrn_reflns_av_sigmaI/netI 0.0376
_diffrn_reflns_limit_h_max 28
_diffrn_reflns_limit_h_min -29
_diffrn_reflns_limit_k_max 29
_diffrn_reflns_limit_k_min -28
_diffrn_reflns_limit_l_max 33
_diffrn_reflns_limit_l_min -33
_diffrn_reflns_number 38344
_diffrn_reflns_theta_full 24.00
_diffrn_reflns_theta_max 24.00
_diffrn_reflns_theta_min 1.33
_exptl_absorpt_coefficient_mu 0.989
_exptl_absorpt_correction_type none
_exptl_crystal_colour Dark_brown
_exptl_crystal_density_diffrn 1.628
_exptl_crystal_density_method 'not measured'
_exptl_crystal_description Block
_exptl_crystal_F_000 9120
_exptl_crystal_size_max 0.40
_exptl_crystal_size_mid 0.30
_exptl_crystal_size_min 0.20
_refine_diff_density_max 1.714
_refine_diff_density_min -0.962
_refine_diff_density_rms 0.243
_refine_ls_abs_structure_details 'Flack H D (1983), Acta Cryst. A39, 876-881'
_refine_ls_abs_structure_Flack 0.90(5)
_refine_ls_extinction_coef 0.00066(11)
_refine_ls_extinction_expression Fc^*^=kFc[1+0.001xFc^2^\l^3^/sin(2\q)]^-1/4^
_refine_ls_extinction_method SHELXL
_refine_ls_goodness_of_fit_ref 2.753
_refine_ls_hydrogen_treatment mixed
_refine_ls_matrix_type full
_refine_ls_number_parameters 617
_refine_ls_number_reflns 14152
_refine_ls_number_restraints 1
_refine_ls_restrained_S_all 2.753
_refine_ls_R_factor_all 0.1520
_refine_ls_R_factor_gt 0.1342
_refine_ls_shift/su_max 0.452
_refine_ls_shift/su_mean 0.032
_refine_ls_structure_factor_coef Fsqd
_refine_ls_weighting_details 'calc w=1/[\s^2^(Fo^2^)+(0.1000P)^2^+0.0000P] where P=(Fo^2^+2Fc^2^)/3'
_refine_ls_weighting_scheme calc
_refine_ls_wR_factor_gt 0.3373
_refine_ls_wR_factor_ref 0.3555
_reflns_number_gt 12029
_reflns_number_total 14152
_reflns_threshold_expression >2sigma(I)
_cod_data_source_file ic010547u_1.cif
_cod_data_source_block Fe(C5Me5)2[Mn12O12(O2CC6F5)16(H2O)4]
_cod_depositor_comments
;
The following automatic conversions were performed:

'_symmetry_cell_setting' value 'Orthorhombic' changed to
'orthorhombic' according to the built-in table from CIF Core
dictionary named 'cif_core.dic' version 2.4.1 from 2010-06-29.

Automatic conversion script
Id: cif_fix_values 1646 2011-03-28 12:23:43Z adriana 
;
_cod_database_code 4320645

loop_
_symmetry_equiv_pos_as_xyz
'x, y, z'
'-x, -y, z'
'x+1/2, -y+1/2, z'
'-x+1/2, y+1/2, z'
'x, y+1/2, z+1/2'
'-x, -y+1/2, z+1/2'
'x+1/2, -y+1, z+1/2'
'-x+1/2, y+1, z+1/2'

loop_
_atom_site_label
_atom_site_type_symbol
_atom_site_fract_x
_atom_site_fract_y
_atom_site_fract_z
_atom_site_U_iso_or_equiv
_atom_site_adp_type
_atom_site_occupancy
_atom_site_symmetry_multiplicity
_atom_site_calc_flag
_atom_site_refinement_flags
_atom_site_disorder_assembly
_atom_site_disorder_group
Mn1 Mn 1.05749(7) 0.50795(7) -0.95157(6) 0.0336(4) Uani 1 1 d . . .
Mn2 Mn 1.00797(7) 0.44196(7) -0.88537(7) 0.0333(4) Uani 1 1 d . . .
Mn3 Mn 1.16577(8) 0.51625(8) -0.95408(8) 0.0433(5) Uani 1 1 d . . .
Mn4 Mn 1.12603(8) 0.39173(7) -0.92770(8) 0.0421(5) Uani 1 1 d . . .
Mn5 Mn 1.01736(8) 0.33250(7) -0.88242(7) 0.0420(5) Uani 1 1 d . A .
Mn6 Mn 0.89245(8) 0.37301(7) -0.90774(8) 0.0428(5) Uani 1 1 d . . .
O1 O 1.0053(3) 0.4521(3) -0.9502(3) 0.0314(17) Uani 1 1 d . . .
O2 O 1.0480(3) 0.5056(3) -0.8864(3) 0.0373(19) Uani 1 1 d . . .
O3 O 1.1140(3) 0.4627(3) -0.9493(3) 0.0412(19) Uani 1 1 d . . .
O4 O 1.1074(4) 0.5609(4) -0.9458(3) 0.047(2) Uani 1 1 d . . .
O5 O 1.0617(4) 0.3919(3) -0.8911(3) 0.045(2) Uani 1 1 d . . .
O6 O 0.9647(3) 0.3845(3) -0.8881(4) 0.041(2) Uani 1 1 d . . .
O7 O 1.0596(4) 0.5094(4) -1.0187(3) 0.046(2) Uani 1 1 d . . .
O8 O 1.1471(4) 0.5191(4) -1.0281(3) 0.057(3) Uani 1 1 d . . .
O9 O 1.1436(5) 0.3192(5) -0.9053(6) 0.091(4) Uani 1 1 d . . .
O10 O 1.0741(4) 0.2821(3) -0.8714(4) 0.052(3) Uani 1 1 d . . .
O11 O 1.0095(4) 0.4406(3) -0.8189(3) 0.041(2) Uani 1 1 d . . .
O12 O 1.0168(4) 0.3513(4) -0.8081(3) 0.051(2) Uani 1 1 d . . .
O13 O 1.2155(4) 0.5743(3) -0.9648(4) 0.050(2) Uani 1 1 d . . .
O14 O 0.8190(6) 0.3590(5) -0.9250(5) 0.081(4) Uani 1 1 d . . .
O15 O 1.1872(4) 0.5066(4) -0.8834(4) 0.056(2) Uani 1 1 d . . .
O17 O 1.2230(4) 0.4689(4) -0.9719(4) 0.059(3) Uani 1 1 d . . .
O18 O 1.1910(4) 0.3853(4) -0.9661(4) 0.064(3) Uani 1 1 d . . .
O19 O 1.1745(4) 0.4171(4) -0.8714(4) 0.059(3) Uani 1 1 d . . .
O20 O 1.0859(6) 0.3617(7) -0.9880(5) 0.108(6) Uani 1 1 d . . .
O21 O 1.0097(4) 0.3124(4) -0.9553(4) 0.058(3) Uani 1 1 d . . .
O22 O 0.9704(5) 0.2746(4) -0.8681(4) 0.065(3) Uani 1 1 d . . .
O23 O 0.8885(4) 0.3073(4) -0.8689(4) 0.063(3) Uani 1 1 d . . .
O24 O 0.8694(5) 0.4151(4) -0.8448(4) 0.070(3) Uani 1 1 d . . .
O25 O 0.9158(4) 0.3229(4) -0.9650(4) 0.061(3) Uani 1 1 d . . .
F1 F 1.0257(10) 0.5717(9) -1.0935(8) 0.171(7) Uiso 1 1 d . . .
F2 F 0.9972(14) 0.5759(17) -1.1762(14) 0.254(14) Uiso 1 1 d . . .
F3 F 1.0806(10) 0.5010(8) -1.2352(8) 0.163(7) Uiso 1 1 d . . .
F4 F 1.1473(11) 0.4441(11) -1.1946(10) 0.207(10) Uiso 1 1 d . . .
F5 F 1.1628(7) 0.4500(7) -1.1019(6) 0.136(5) Uiso 1 1 d . . .
F11 F 1.2189(11) 0.3008(10) -0.8428(9) 0.197(9) Uiso 1 1 d . . .
F12 F 1.2854(9) 0.2228(9) -0.8159(7) 0.167(7) Uiso 1 1 d . . .
F13 F 1.2539(10) 0.1241(9) -0.8153(8) 0.166(7) Uiso 1 1 d . . .
F14 F 1.1703(18) 0.0985(18) -0.8738(14) 0.305(19) Uiso 1 1 d . . .
F15 F 1.0885(9) 0.1744(9) -0.8705(7) 0.170(8) Uiso 1 1 d . . .
F21 F 1.0749(14) 0.3398(12) -0.7253(11) 0.223(11) Uiso 1 1 d . . .
F22 F 1.0689(12) 0.3611(12) -0.6395(10) 0.215(11) Uiso 1 1 d . . .
F23 F 0.9919(9) 0.4304(11) -0.6036(9) 0.182(8) Uiso 1 1 d . . .
F24 F 0.9153(11) 0.4785(10) -0.6647(9) 0.186(8) Uiso 1 1 d . . .
F25 F 0.9337(7) 0.4668(7) -0.7540(6) 0.140(5) Uiso 1 1 d . . .
F31 F 1.2800(6) 0.5139(5) -0.8302(5) 0.108(4) Uiso 1 1 d . . .
F32 F 1.3100(11) 0.5228(11) -0.7402(10) 0.204(10) Uiso 1 1 d . . .
F33 F 1.2443(11) 0.4956(9) -0.6686(9) 0.179(8) Uiso 1 1 d . . .
F34 F 1.1569(12) 0.4254(12) -0.6926(10) 0.222(11) Uiso 1 1 d . . .
F35 F 1.1297(9) 0.4183(8) -0.7866(7) 0.150(6) Uiso 1 1 d . . .
F41 F 1.2029(9) 0.7245(9) -0.9857(8) 0.169(7) Uiso 1 1 d . . .
F42 F 1.2767(9) 0.7863(8) -1.0175(7) 0.157(6) Uiso 1 1 d . . .
F43 F 1.3830(11) 0.7476(10) -1.0106(9) 0.191(9) Uiso 1 1 d . . .
F44 F 1.376(3) 0.634(3) -1.023(3) 0.44(4) Uiso 1 1 d . . .
F45 F 1.3259(13) 0.5814(13) -0.9673(10) 0.229(12) Uiso 1 1 d . . .
F51 F 1.2870(9) 0.3326(8) -0.9455(7) 0.162(7) Uiso 1 1 d . . .
F52 F 1.3771(11) 0.2997(12) -0.9927(10) 0.207(10) Uiso 1 1 d . . .
F53 F 1.4157(18) 0.3364(16) -1.0407(14) 0.277(16) Uiso 1 1 d . . .
F54 F 1.329(2) 0.418(2) -1.1150(19) 0.38(3) Uiso 1 1 d . . .
F55 F 1.2690(10) 0.4619(10) -1.0597(8) 0.178(8) Uiso 1 1 d . . .
F61 F 0.8326(10) 0.2145(11) -0.8833(9) 0.195(9) Uiso 1 1 d . . .
F62 F 0.8045(19) 0.1276(16) -0.8375(14) 0.279(16) Uiso 1 1 d . . .
F63 F 0.856(2) 0.084(2) -0.7693(17) 0.33(2) Uiso 1 1 d . . .
F64 F 0.9360(12) 0.1271(11) -0.7495(10) 0.213(10) Uiso 1 1 d . . .
F65 F 0.9737(9) 0.2202(8) -0.7856(7) 0.155(6) Uiso 1 1 d . . .
F71 F 1.0170(8) 0.2149(7) -1.0037(6) 0.062(4) Uiso 0.50 1 d P . .
F71' F 0.9935(11) 0.2388(12) -1.0240(12) 0.090(8) Uiso 0.50 1 d P A .
F72 F 1.0283(9) 0.1842(8) -1.0908(7) 0.080(6) Uiso 0.50 1 d P . .
F72' F 0.9778(16) 0.2132(16) -1.1041(13) 0.147(12) Uiso 0.50 1 d P A .
F73 F 1.0055(10) 0.2514(11) -1.1637(9) 0.181(8) Uiso 1 1 d . . .
F74' F 1.0778(13) 0.3657(12) -1.1486(10) 0.115(9) Uiso 0.50 1 d P . .
F74 F 0.9476(12) 0.3347(12) -1.1399(10) 0.117(9) Uiso 0.50 1 d P . .
F75' F 1.0758(12) 0.3920(11) -1.0650(9) 0.102(8) Uiso 0.50 1 d P . .
F75 F 0.9336(15) 0.3653(14) -1.0526(12) 0.137(11) Uiso 0.50 1 d P . .
C1 C 1.1010(7) 0.5125(6) -1.0425(5) 0.053(4) Uiso 1 1 d . . .
C2 C 1.0934(6) 0.5106(6) -1.0929(4) 0.059(4) Uiso 1 1 d G . .
C3 C 1.0552(6) 0.5406(6) -1.1143(5) 0.107(7) Uiso 1 1 d G . .
C4 C 1.0493(7) 0.5383(8) -1.1616(5) 0.160(13) Uiso 1 1 d G . .
C5 C 1.0815(8) 0.5059(8) -1.1875(4) 0.093(6) Uiso 1 1 d G . .
C6 C 1.1197(7) 0.4758(7) -1.1661(5) 0.129(10) Uiso 1 1 d G . .
C7 C 1.1256(6) 0.4781(7) -1.1188(5) 0.126(9) Uiso 1 1 d G . .
C10 C 1.1232(7) 0.2850(6) -0.8828(6) 0.060(4) Uiso 1 1 d . . .
C11 C 1.1567(5) 0.2408(5) -0.8669(5) 0.062(4) Uiso 1 1 d G . .
C12 C 1.2054(6) 0.2525(5) -0.8485(5) 0.090(6) Uiso 1 1 d G . .
C13 C 1.2360(5) 0.2126(7) -0.8301(6) 0.110(7) Uiso 1 1 d G . .
C14 C 1.2180(8) 0.1610(6) -0.8301(6) 0.110(8) Uiso 1 1 d G . .
C15 C 1.1694(8) 0.1493(5) -0.8485(8) 0.162(13) Uiso 1 1 d G . .
C16 C 1.1387(6) 0.1892(6) -0.8669(7) 0.134(10) Uiso 1 1 d G . .
C20 C 1.0117(7) 0.3972(6) -0.7940(5) 0.056(4) Uiso 1 1 d . . .
C21 C 1.0037(6) 0.4060(6) -0.7449(4) 0.062(4) Uiso 1 1 d G . .
C22 C 1.0394(6) 0.3806(7) -0.7168(6) 0.134(10) Uiso 1 1 d G . .
C23 C 1.0368(8) 0.3870(9) -0.6696(6) 0.153(12) Uiso 1 1 d G . .
C24 C 0.9985(9) 0.4189(8) -0.6505(4) 0.109(8) Uiso 1 1 d G . .
C25 C 0.9627(7) 0.4443(8) -0.6786(6) 0.135(10) Uiso 1 1 d G . .
C26 C 0.9653(6) 0.4379(7) -0.7258(5) 0.118(8) Uiso 1 1 d G . .
C30 C 1.1895(7) 0.4636(7) -0.8609(5) 0.060(4) Uiso 1 1 d . . .
C31 C 1.2048(6) 0.4695(6) -0.8104(4) 0.073(5) Uiso 1 1 d G . .
C32 C 1.2508(6) 0.4957(7) -0.7997(5) 0.106(7) Uiso 1 1 d G . .
C33 C 1.2652(6) 0.5026(7) -0.7542(6) 0.119(9) Uiso 1 1 d G . .
C34 C 1.2336(8) 0.4831(8) -0.7194(4) 0.100(7) Uiso 1 1 d G . .
C35 C 1.1876(7) 0.4569(8) -0.7301(5) 0.156(13) Uiso 1 1 d G . .
C36 C 1.1732(6) 0.4500(7) -0.7756(6) 0.107(8) Uiso 1 1 d G . .
C40 C 1.2142(7) 0.6208(6) -0.9515(6) 0.058(4) Uiso 1 1 d . . .
C41 C 1.2598(6) 0.6544(5) -0.9667(5) 0.073(5) Uiso 1 1 d G . .
C42 C 1.2487(5) 0.7044(6) -0.9834(5) 0.093(6) Uiso 1 1 d G . .
C43 C 1.2885(7) 0.7355(5) -1.0011(6) 0.094(6) Uiso 1 1 d G . .
C44 C 1.3394(6) 0.7166(9) -1.0021(8) 0.142(11) Uiso 1 1 d G . .
C45 C 1.3504(6) 0.6666(10) -0.9855(10) 0.27(3) Uiso 1 1 d G . .
C46 C 1.3107(8) 0.6355(6) -0.9678(8) 0.144(11) Uiso 1 1 d G . .
C50 C 1.2246(7) 0.4197(6) -0.9786(5) 0.056(4) Uiso 1 1 d . . .
C51 C 1.2721(6) 0.3982(6) -0.9989(5) 0.075(5) Uiso 1 1 d G . .
C52 C 1.3036(7) 0.3614(6) -0.9770(5) 0.101(7) Uiso 1 1 d G . .
C53 C 1.3504(7) 0.3459(8) -0.9969(8) 0.117(8) Uiso 1 1 d G . .
C54 C 1.3659(7) 0.3673(11) -1.0385(8) 0.189(17) Uiso 1 1 d G . .
C55 C 1.3344(10) 0.4041(11) -1.0604(7) 0.187(17) Uiso 1 1 d G . .
C56 C 1.2876(8) 0.4195(7) -1.0406(6) 0.119(9) Uiso 1 1 d G . .
C60 C 0.9216(7) 0.2737(6) -0.8600(5) 0.059(4) Uiso 1 1 d . A .
C61 C 0.9008(6) 0.2256(5) -0.8349(5) 0.073(5) Uiso 1 1 d G . .
C62 C 0.8562(7) 0.2017(7) -0.8523(6) 0.117(8) Uiso 1 1 d G A .
C63 C 0.8383(7) 0.1549(8) -0.8334(7) 0.158(13) Uiso 1 1 d G A .
C64 C 0.8651(8) 0.1319(6) -0.7971(7) 0.108(7) Uiso 1 1 d G A .
C65 C 0.9097(8) 0.1558(7) -0.7797(6) 0.122(9) Uiso 1 1 d G A .
C66 C 0.9275(6) 0.2026(7) -0.7986(6) 0.109(7) Uiso 1 1 d G A .
C70 C 0.9681(12) 0.3113(11) -0.9753(10) 0.049(7) Uiso 0.50 1 d P A 1
C71 C 0.9716(11) 0.2943(9) -1.0266(6) 0.060(8) Uiso 0.50 1 d PG A 1
C72 C 0.9989(12) 0.2481(10) -1.0352(7) 0.13(3) Uiso 0.50 1 d PG A 1
C73 C 1.0054(10) 0.2306(8) -1.0799(8) 0.047(6) Uiso 0.50 1 d PG A 1
C74 C 0.9847(12) 0.2594(11) -1.1161(6) 0.097(14) Uiso 0.50 1 d PG A 1
C75 C 0.9575(14) 0.3057(11) -1.1075(7) 0.127(18) Uiso 0.50 1 d PG A 1
C76 C 0.9509(11) 0.3231(8) -1.0628(9) 0.072(9) Uiso 0.50 1 d PG A 1
C70' C 1.0499(11) 0.3298(10) -0.9886(9) 0.041(6) Uiso 0.50 1 d P A 2
C71' C 1.0337(10) 0.3153(9) -1.0395(5) 0.074(10) Uiso 0.50 1 d PG A 2
C72' C 1.0057(10) 0.2715(9) -1.0538(8) 0.069(9) Uiso 0.50 1 d PG A 2
C73' C 1.0011(11) 0.2604(9) -1.1002(9) 0.083(11) Uiso 0.50 1 d PG A 2
C74' C 1.0245(12) 0.2930(11) -1.1324(6) 0.112(15) Uiso 0.50 1 d PG A 2
C75' C 1.0526(10) 0.3369(9) -1.1181(6) 0.065(8) Uiso 0.50 1 d PG A 2
C76' C 1.0572(9) 0.3480(7) -1.0717(7) 0.054(7) Uiso 0.50 1 d PG A 2
C101 C 1.0784(9) 0.5114(9) -0.4261(8) 0.161(13) Uiso 1 1 d G . .
C102 C 1.0571(8) 0.5283(8) -0.4679(7) 0.170(15) Uiso 1 1 d G . .
C103 C 1.0184(10) 0.5656(10) -0.4583(9) 0.152(12) Uiso 1 1 d G . .
C104 C 1.0157(11) 0.5718(12) -0.4106(11) 0.190(17) Uiso 1 1 d G . .
C105 C 1.0528(11) 0.5383(11) -0.3907(10) 0.29(3) Uiso 1 1 d G . .
C106 C 1.1208(14) 0.4718(15) -0.4204(11) 0.192(18) Uiso 1 1 d G . .
C107 C 1.0729(13) 0.5098(13) -0.5143(11) 0.180(16) Uiso 1 1 d G . .
C108 C 0.9857(16) 0.5937(16) -0.4927(13) 0.30(4) Uiso 1 1 d G . .
C109 C 0.9797(18) 0.6077(19) -0.3855(16) 1.9(9) Uiso 1 1 d G . .
C110 C 1.0632(17) 0.5324(17) -0.3408(15) 0.33(4) Uiso 1 1 d G . .
Fe1 Fe 1.0000 0.5000 -0.41890(18) 0.0949(14) Uiso 1 2 d S . .
O100 O 0.9087(11) 0.3122(12) -1.2417(10) 0.183(10) Uiso 1 1 d . . .

loop_
_atom_site_aniso_label
_atom_site_aniso_U_11
_atom_site_aniso_U_22
_atom_site_aniso_U_33
_atom_site_aniso_U_23
_atom_site_aniso_U_13
_atom_site_aniso_U_12
Mn1 0.0323(9) 0.0327(9) 0.0357(9) 0.0011(8) 0.0009(8) 0.0016(7)
Mn2 0.0337(10) 0.0316(8) 0.0345(9) 0.0004(7) 0.0000(9) -0.0012(7)
Mn3 0.0321(10) 0.0424(10) 0.0553(11) 0.0036(9) 0.0040(10) -0.0026(8)
Mn4 0.0367(11) 0.0352(10) 0.0545(11) -0.0002(9) -0.0013(10) -0.0018(8)
Mn5 0.0434(11) 0.0279(9) 0.0549(11) 0.0024(9) -0.0018(10) 0.0023(8)
Mn6 0.0409(12) 0.0334(10) 0.0541(11) 0.0006(9) -0.0027(10) 0.0014(8)
O1 0.031(4) 0.036(4) 0.028(4) -0.005(4) -0.008(4) 0.003(3)
O2 0.042(5) 0.035(4) 0.035(4) 0.000(4) -0.002(4) 0.002(4)
O3 0.038(5) 0.036(4) 0.050(5) -0.005(4) 0.005(4) 0.006(4)
O4 0.051(6) 0.050(5) 0.041(5) -0.006(4) -0.002(4) -0.005(4)
O5 0.050(6) 0.039(4) 0.045(5) -0.003(4) -0.007(4) 0.003(4)
O6 0.033(5) 0.036(4) 0.055(5) 0.006(4) -0.003(4) 0.006(4)
O7 0.049(6) 0.054(5) 0.033(5) 0.006(4) 0.002(4) -0.004(4)
O8 0.053(6) 0.064(6) 0.054(6) 0.008(5) 0.019(5) -0.006(5)
O9 0.053(7) 0.080(8) 0.140(12) 0.042(8) 0.033(8) 0.020(6)
O10 0.035(5) 0.035(4) 0.085(7) 0.007(4) -0.014(5) 0.004(4)
O11 0.050(6) 0.038(5) 0.033(5) 0.000(3) -0.001(4) -0.007(4)
O12 0.059(6) 0.045(5) 0.049(5) 0.002(4) -0.003(5) 0.009(5)
O13 0.036(5) 0.034(4) 0.080(7) 0.008(4) 0.007(5) -0.006(4)
O14 0.087(9) 0.065(7) 0.092(9) 0.021(6) -0.010(7) -0.029(7)
O15 0.044(6) 0.054(5) 0.070(6) 0.004(5) -0.015(5) -0.002(4)
O17 0.035(5) 0.051(6) 0.092(8) -0.007(5) -0.001(5) 0.004(4)
O18 0.048(6) 0.044(5) 0.101(9) -0.015(5) 0.002(6) -0.005(5)
O19 0.039(5) 0.059(6) 0.078(7) 0.003(5) -0.029(5) 0.003(5)
O20 0.085(10) 0.158(14) 0.080(9) -0.075(10) 0.025(8) -0.035(10)
O21 0.062(7) 0.046(5) 0.065(6) -0.024(5) -0.018(6) 0.012(5)
O22 0.060(7) 0.032(5) 0.102(9) 0.009(5) 0.017(6) -0.009(5)
O23 0.051(6) 0.033(5) 0.106(9) 0.001(5) 0.002(6) -0.015(4)
O24 0.087(9) 0.054(7) 0.070(7) -0.005(5) 0.016(7) 0.003(6)
O25 0.062(7) 0.042(5) 0.080(7) -0.029(5) 0.007(6) 0.000(5)

loop_
_atom_type_symbol
_atom_type_description
_atom_type_scat_dispersion_real
_atom_type_scat_dispersion_imag
_atom_type_scat_source
C C 0.0033 0.0016 'International Tables Vol C Tables 4.2.6.8 and 6.1.1.4'
H H 0.0000 0.0000 'International Tables Vol C Tables 4.2.6.8 and 6.1.1.4'
O O 0.0106 0.0060 'International Tables Vol C Tables 4.2.6.8 and 6.1.1.4'
F F 0.0171 0.0103 'International Tables Vol C Tables 4.2.6.8 and 6.1.1.4'
Mn Mn 0.3368 0.7283 'International Tables Vol C Tables 4.2.6.8 and 6.1.1.4'
Fe Fe 0.3463 0.8444 'International Tables Vol C Tables 4.2.6.8 and 6.1.1.4'

loop_
_geom_angle_atom_site_label_1
_geom_angle_atom_site_label_2
_geom_angle_atom_site_label_3
_geom_angle
_geom_angle_site_symmetry_1
_geom_angle_site_symmetry_3
_geom_angle_publ_flag
O3 Mn1 O4 84.8(4) . . ?
O3 Mn1 O1 173.0(4) . 2_765 ?
O4 Mn1 O1 101.1(4) . 2_765 ?
O3 Mn1 O2 92.5(4) . . ?
O4 Mn1 O2 91.1(4) . . ?
O1 Mn1 O2 83.6(4) 2_765 . ?
O3 Mn1 O1 94.7(4) . . ?
O4 Mn1 O1 173.7(4) . . ?
O1 Mn1 O1 79.0(4) 2_765 . ?
O2 Mn1 O1 82.6(4) . . ?
O3 Mn1 O7 91.5(4) . . ?
O4 Mn1 O7 93.3(4) . . ?
O1 Mn1 O7 92.0(4) 2_765 . ?
O2 Mn1 O7 174.3(4) . . ?
O1 Mn1 O7 93.0(4) . . ?
O3 Mn1 Mn3 43.0(3) . . ?
O4 Mn1 Mn3 42.6(3) . . ?
O1 Mn1 Mn3 143.4(3) 2_765 . ?
O2 Mn1 Mn3 98.9(3) . . ?
O1 Mn1 Mn3 137.6(2) . . ?
O7 Mn1 Mn3 86.8(3) . . ?
O3 Mn1 Mn2 87.6(3) . . ?
O4 Mn1 Mn2 131.9(3) . . ?
O1 Mn1 Mn2 85.6(3) 2_765 . ?
O2 Mn1 Mn2 41.8(2) . . ?
O1 Mn1 Mn2 41.8(3) . . ?
O7 Mn1 Mn2 134.4(3) . . ?
Mn3 Mn1 Mn2 120.35(8) . . ?
O3 Mn1 Mn2 135.4(3) . 2_765 ?
O4 Mn1 Mn2 91.2(3) . 2_765 ?
O1 Mn1 Mn2 41.6(3) 2_765 2_765 ?
O2 Mn1 Mn2 43.1(3) . 2_765 ?
O1 Mn1 Mn2 84.7(2) . 2_765 ?
O7 Mn1 Mn2 133.1(3) . 2_765 ?
Mn3 Mn1 Mn2 124.69(9) . 2_765 ?
Mn2 Mn1 Mn2 62.83(8) . 2_765 ?
O3 Mn1 Mn1 133.7(3) . 2_765 ?
O4 Mn1 Mn1 141.1(3) . 2_765 ?
O1 Mn1 Mn1 40.1(2) 2_765 2_765 ?
O2 Mn1 Mn1 82.6(3) . 2_765 ?
O1 Mn1 Mn1 38.9(2) . 2_765 ?
O7 Mn1 Mn1 91.7(3) . 2_765 ?
Mn3 Mn1 Mn1 176.23(10) . 2_765 ?
Mn2 Mn1 Mn1 58.67(6) . 2_765 ?
Mn2 Mn1 Mn1 58.60(6) 2_765 2_765 ?
O6 Mn2 O5 84.2(4) . . ?
O6 Mn2 O1 92.4(4) . . ?
O5 Mn2 O1 91.7(4) . . ?
O6 Mn2 O2 174.2(4) . . ?
O5 Mn2 O2 100.2(4) . . ?
O1 Mn2 O2 83.7(4) . . ?
O6 Mn2 O11 92.4(4) . . ?
O5 Mn2 O11 93.6(4) . . ?
O1 Mn2 O11 173.2(4) . . ?
O2 Mn2 O11 91.1(4) . . ?
O6 Mn2 O2 95.7(4) . 2_765 ?
O5 Mn2 O2 174.0(4) . 2_765 ?
O1 Mn2 O2 82.4(4) . 2_765 ?
O2 Mn2 O2 79.5(4) . 2_765 ?
O11 Mn2 O2 92.4(4) . 2_765 ?
O6 Mn2 Mn5 42.3(3) . . ?
O5 Mn2 Mn5 42.8(3) . . ?
O1 Mn2 Mn5 99.6(2) . . ?
O2 Mn2 Mn5 142.6(3) . . ?
O11 Mn2 Mn5 87.1(3) . . ?
O2 Mn2 Mn5 137.8(3) 2_765 . ?
O6 Mn2 Mn1 134.9(3) . . ?
O5 Mn2 Mn1 90.7(3) . . ?
O1 Mn2 Mn1 42.9(2) . . ?
O2 Mn2 Mn1 41.9(3) . . ?
O11 Mn2 Mn1 132.6(3) . . ?
O2 Mn2 Mn1 85.2(3) 2_765 . ?
Mn5 Mn2 Mn1 124.57(8) . . ?
O6 Mn2 Mn1 88.3(3) . 2_765 ?
O5 Mn2 Mn1 132.1(3) . 2_765 ?
O1 Mn2 Mn1 41.4(2) . 2_765 ?
O2 Mn2 Mn1 85.9(3) . 2_765 ?
O11 Mn2 Mn1 134.1(3) . 2_765 ?
O2 Mn2 Mn1 42.0(3) 2_765 2_765 ?
Mn5 Mn2 Mn1 121.00(8) . 2_765 ?
Mn1 Mn2 Mn1 62.73(8) . 2_765 ?
O6 Mn2 Mn2 134.9(3) . 2_765 ?
O5 Mn2 Mn2 140.4(3) . 2_765 ?
O1 Mn2 Mn2 82.1(2) . 2_765 ?
O2 Mn2 Mn2 40.3(3) . 2_765 ?
O11 Mn2 Mn2 91.1(3) . 2_765 ?
O2 Mn2 Mn2 39.2(2) 2_765 2_765 ?
Mn5 Mn2 Mn2 176.57(10) . 2_765 ?
Mn1 Mn2 Mn2 58.62(6) . 2_765 ?
Mn1 Mn2 Mn2 58.55(6) 2_765 2_765 ?
O4 Mn3 O3 82.5(4) . . ?
O4 Mn3 O17 171.7(4) . . ?
O3 Mn3 O17 95.8(4) . . ?
O4 Mn3 O13 94.7(4) . . ?
O3 Mn3 O13 174.0(4) . . ?
O17 Mn3 O13 86.2(4) . . ?
O4 Mn3 O15 98.5(4) . . ?
O3 Mn3 O15 91.5(4) . . ?
O17 Mn3 O15 89.6(4) . . ?
O13 Mn3 O15 94.2(4) . . ?
O4 Mn3 O8 86.2(4) . . ?
O3 Mn3 O8 86.8(4) . . ?
O17 Mn3 O8 85.6(5) . . ?
O13 Mn3 O8 87.7(4) . . ?
O15 Mn3 O8 174.7(4) . . ?
O4 Mn3 Mn1 41.8(3) . . ?
O3 Mn3 Mn1 41.5(2) . . ?
O17 Mn3 Mn1 134.7(3) . . ?
O13 Mn3 Mn1 134.8(3) . . ?
O15 Mn3 Mn1 102.8(3) . . ?
O8 Mn3 Mn1 79.2(3) . . ?
O3 Mn4 O5 92.3(4) . . ?
O3 Mn4 O9 176.2(5) . . ?
O5 Mn4 O9 90.7(4) . . ?
O3 Mn4 O18 91.5(4) . . ?
O5 Mn4 O18 175.4(4) . . ?
O9 Mn4 O18 85.5(5) . . ?
O3 Mn4 O19 93.5(4) . . ?
O5 Mn4 O19 93.9(4) . . ?
O9 Mn4 O19 84.1(6) . . ?
O18 Mn4 O19 88.4(5) . . ?
O3 Mn4 O20 89.3(6) . . ?
O5 Mn4 O20 92.5(5) . . ?
O9 Mn4 O20 92.8(8) . . ?
O18 Mn4 O20 85.0(5) . . ?
O19 Mn4 O20 172.9(5) . . ?
O6 Mn5 O5 82.0(4) . . ?
O6 Mn5 O22 96.0(4) . . ?
O5 Mn5 O22 174.7(5) . . ?
O6 Mn5 O10 174.7(4) . . ?
O5 Mn5 O10 95.6(4) . . ?
O22 Mn5 O10 86.0(4) . . ?
O6 Mn5 O21 90.7(4) . . ?
O5 Mn5 O21 96.2(4) . . ?
O22 Mn5 O21 88.7(5) . . ?
O10 Mn5 O21 94.2(4) . . ?
O6 Mn5 O12 86.1(4) . . ?
O5 Mn5 O12 87.9(4) . . ?
O22 Mn5 O12 87.0(5) . . ?
O10 Mn5 O12 89.1(4) . . ?
O21 Mn5 O12 174.4(4) . . ?
O6 Mn5 Mn2 40.7(3) . . ?
O5 Mn5 Mn2 42.1(3) . . ?
O22 Mn5 Mn2 134.9(3) . . ?
O10 Mn5 Mn2 135.9(3) . . ?
O21 Mn5 Mn2 101.2(3) . . ?
O12 Mn5 Mn2 79.4(3) . . ?
O6 Mn6 O14 177.2(5) . . ?
O6 Mn6 O4 92.0(4) . 2_765 ?
O14 Mn6 O4 90.7(4) . 2_765 ?
O6 Mn6 O23 90.3(4) . . ?
O14 Mn6 O23 86.9(5) . . ?
O4 Mn6 O23 177.2(4) 2_765 . ?
O6 Mn6 O25 92.9(4) . . ?
O14 Mn6 O25 87.8(5) . . ?
O4 Mn6 O25 93.7(4) 2_765 . ?
O23 Mn6 O25 87.8(5) . . ?
O6 Mn6 O24 86.5(5) . . ?
O14 Mn6 O24 92.5(6) . . ?
O4 Mn6 O24 93.2(4) 2_765 . ?
O23 Mn6 O24 85.4(5) . . ?
O25 Mn6 O24 173.1(4) . . ?
Mn1 O1 Mn2 97.0(4) 2_765 . ?
Mn1 O1 Mn1 101.0(4) 2_765 . ?
Mn2 O1 Mn1 95.4(4) . . ?
Mn2 O2 Mn1 96.3(4) . . ?
Mn2 O2 Mn2 100.5(4) . 2_765 ?
Mn1 O2 Mn2 94.9(4) . 2_765 ?
Mn1 O3 Mn3 95.6(4) . . ?
Mn1 O3 Mn4 135.7(5) . . ?
Mn3 O3 Mn4 125.4(5) . . ?
Mn1 O4 Mn3 95.6(4) . . ?
Mn1 O4 Mn6 130.8(5) . 2_765 ?
Mn3 O4 Mn6 124.7(5) . 2_765 ?
Mn2 O5 Mn5 95.1(4) . . ?
Mn2 O5 Mn4 131.6(5) . . ?
Mn5 O5 Mn4 124.8(5) . . ?
Mn2 O6 Mn5 96.9(4) . . ?
Mn2 O6 Mn6 134.5(4) . . ?
Mn5 O6 Mn6 126.5(4) . . ?
C1 O7 Mn1 124.8(10) . . ?
C1 O8 Mn3 121.4(9) . . ?
C10 O9 Mn4 137.8(12) . . ?
C10 O10 Mn5 129.6(9) . . ?
C20 O11 Mn2 124.4(9) . . ?
C20 O12 Mn5 121.7(9) . . ?
C40 O13 Mn3 129.9(10) . . ?
C40 O14 Mn6 136.4(11) 2_765 . ?
C30 O15 Mn3 127.1(10) . . ?
C50 O17 Mn3 132.0(11) . . ?
C50 O18 Mn4 131.2(10) . . ?
C30 O19 Mn4 129.2(10) . . ?
C70' O20 Mn4 126.8(16) . . ?
C70 O21 C70' 107.5(19) . . ?
C70 O21 Mn5 123.3(16) . . ?
C70' O21 Mn5 120.2(12) . . ?
C60 O22 Mn5 131.4(10) . . ?
C60 O23 Mn6 131.1(11) . . ?
C70 O25 Mn6 123.2(14) . . ?
F71' F71 C72 15(3) . . ?
F71 F71' C72' 130(3) . . ?
F71 F71' C71 142(3) . . ?
C72' F71' C71 56(2) . . ?
F71 F71' C73 112(2) . . ?
C72' F71' C73 49.8(19) . . ?
C71 F71' C73 98(2) . . ?
C73 F72 F72' 43.8(18) . . ?
C73 F72' C74 73(3) . . ?
C73 F72' C73' 45(2) . . ?
C74 F72' C73' 27.6(18) . . ?
C73 F72' F72 59(2) . . ?
C74 F72' F72 114(3) . . ?
C73' F72' F72 92(3) . . ?
C74' F73 C74 56.6(18) . . ?
C74' F73 C73' 47.3(9) . . ?
C74 F73 C73' 17.3(15) . . ?
O8 C1 O7 127.4(14) . . ?
O8 C1 C2 117.1(14) . . ?
O7 C1 C2 115.5(14) . . ?
C3 C2 C7 120.0 . . ?
C3 C2 C1 121.3(11) . . ?
C7 C2 C1 118.7(11) . . ?
F1 C3 C4 116.3(16) . . ?
F1 C3 C2 123.7(16) . . ?
C4 C3 C2 120.0 . . ?
C5 C4 C3 120.0 . . ?
C5 C4 F2 131.7(17) . . ?
C3 C4 F2 108.2(17) . . ?
C4 C5 C6 120.0 . . ?
C4 C5 F3 125.8(16) . . ?
C6 C5 F3 114.2(16) . . ?
F4 C6 C5 114.7(18) . . ?
F4 C6 C7 125.3(18) . . ?
C5 C6 C7 120.0 . . ?
F5 C7 C6 116.0(14) . . ?
F5 C7 C2 124.0(14) . . ?
C6 C7 C2 120.0 . . ?
O9 C10 O10 126.5(15) . . ?
O9 C10 C11 117.7(15) . . ?
O10 C10 C11 115.8(13) . . ?
C12 C11 C16 120.0 . . ?
C12 C11 C10 118.4(12) . . ?
C16 C11 C10 121.4(12) . . ?
F11 C12 C11 119.7(16) . . ?
F11 C12 C13 119.7(17) . . ?
C11 C12 C13 120.0 . . ?
F12 C13 C12 120.4(16) . . ?
F12 C13 C14 119.3(16) . . ?
C12 C13 C14 120.0 . . ?
C13 C14 C15 120.0 . . ?
C13 C14 F13 114.8(17) . . ?
C15 C14 F13 124.9(17) . . ?
C16 C15 C14 120.0 . . ?
C16 C15 F14 117(2) . . ?
C14 C15 F14 111(2) . . ?
F15 C16 C15 111.6(16) . . ?
F15 C16 C11 125.5(16) . . ?
C15 C16 C11 120.0 . . ?
O12 C20 O11 127.3(14) . . ?
O12 C20 C21 118.9(14) . . ?
O11 C20 C21 113.7(13) . . ?
C22 C21 C26 120.0 . . ?
C22 C21 C20 114.4(12) . . ?
C26 C21 C20 125.6(12) . . ?
C21 C22 C23 120.0 . . ?
C21 C22 F21 131.9(18) . . ?
C23 C22 F21 107.0(18) . . ?
F22 C23 C24 116.5(19) . . ?
F22 C23 C22 123.4(19) . . ?
C24 C23 C22 120.0 . . ?
C25 C24 C23 120.0 . . ?
C25 C24 F23 113.4(17) . . ?
C23 C24 F23 126.6(18) . . ?
C24 C25 C26 120.0 . . ?
C24 C25 F24 128.6(15) . . ?
C26 C25 F24 111.3(15) . . ?
F25 C26 C25 120.4(14) . . ?
F25 C26 C21 119.3(14) . . ?
C25 C26 C21 120.0 . . ?
O15 C30 O19 130.7(15) . . ?
O15 C30 C31 115.1(14) . . ?
O19 C30 C31 113.5(14) . . ?
C32 C31 C36 120.0 . . ?
C32 C31 C30 118.7(12) . . ?
C36 C31 C30 121.3(12) . . ?
F31 C32 C33 118.3(13) . . ?
F31 C32 C31 121.7(13) . . ?
C33 C32 C31 120.0 . . ?
F32 C33 C34 114.7(18) . . ?
F32 C33 C32 125.1(18) . . ?
C34 C33 C32 120.0 . . ?
C35 C34 C33 120.0 . . ?
C35 C34 F33 117.7(16) . . ?
C33 C34 F33 121.8(15) . . ?
C34 C35 C36 120.0 . . ?
C34 C35 F34 121.0(16) . . ?
C36 C35 F34 118.0(16) . . ?
C35 C36 C31 120.0 . . ?
C35 C36 F35 119.9(14) . . ?
C31 C36 F35 119.7(14) . . ?
O13 C40 O14 126.8(15) . 2_765 ?
O13 C40 C41 115.0(14) . . ?
O14 C40 C41 118.1(14) 2_765 . ?
C42 C41 C46 120.0 . . ?
C42 C41 C40 117.4(13) . . ?
C46 C41 C40 122.4(13) . . ?
F41 C42 C41 124.8(16) . . ?
F41 C42 C43 115.1(16) . . ?
C41 C42 C43 120.0 . . ?
C44 C43 C42 120.0 . . ?
C44 C43 F42 120.7(16) . . ?
C42 C43 F42 119.3(16) . . ?
C43 C44 C45 120.0 . . ?
C43 C44 F43 124.3(19) . . ?
C45 C44 F43 114.5(19) . . ?
C46 C45 C44 120.0 . . ?
C46 C45 F44 106(3) . . ?
C44 C45 F44 110(3) . . ?
C45 C46 C41 120.0 . . ?
C45 C46 F45 110(2) . . ?
C41 C46 F45 126(2) . . ?
O17 C50 O18 127.6(15) . . ?
O17 C50 C51 117.4(15) . . ?
O18 C50 C51 114.8(14) . . ?
C52 C51 C56 120.0 . . ?
C52 C51 C50 123.3(13) . . ?
C56 C51 C50 116.5(13) . . ?
F51 C52 C51 122.4(17) . . ?
F51 C52 C53 115.8(17) . . ?
C51 C52 C53 120.0 . . ?
F52 C53 C54 106(2) . . ?
F52 C53 C52 130(2) . . ?
C54 C53 C52 120.0 . . ?
C53 C54 C55 120.0 . . ?
C53 C54 F53 94(2) . . ?
C55 C54 F53 146(2) . . ?
C56 C55 C54 120.0 . . ?
C56 C55 F54 106(3) . . ?
C54 C55 F54 130(3) . . ?
F55 C56 C55 111.8(19) . . ?
F55 C56 C51 126.4(18) . . ?
C55 C56 C51 120.0 . . ?
O23 C60 O22 128.7(15) . . ?
O23 C60 C61 114.8(15) . . ?
O22 C60 C61 116.5(14) . . ?
C62 C61 C66 120.0 . . ?
C62 C61 C60 117.6(12) . . ?
C66 C61 C60 122.2(12) . . ?
F61 C62 C61 127(2) . . ?
F61 C62 C63 113(2) . . ?
C61 C62 C63 120.0 . . ?
F62 C63 C64 102(3) . . ?
F62 C63 C62 138(3) . . ?
C64 C63 C62 120.0 . . ?
C63 C64 C65 120.0 . . ?
C63 C64 F63 134(2) . . ?
C65 C64 F63 106(2) . . ?
F64 C65 C64 114.9(19) . . ?
F64 C65 C66 124.5(19) . . ?
C64 C65 C66 120.0 . . ?
F65 C66 C65 118.2(15) . . ?
F65 C66 C61 121.2(15) . . ?
C65 C66 C61 120.0 . . ?
O21 C70 O25 137(2) . . ?
O21 C70 C71 115(2) . . ?
O25 C70 C71 109(2) . . ?
C72 C71 C76 120.0 . . ?
C72 C71 F71' 16.0(18) . . ?
C76 C71 F71' 131.8(16) . . ?
C72 C71 C70 115.8(18) . . ?
C76 C71 C70 124.2(18) . . ?
F71' C71 C70 103(2) . . ?
F71 C72 C71 125.9(18) . . ?
F71 C72 C73 113.9(17) . . ?
C71 C72 C73 120.0 . . ?
F72' C73 F72 77(3) . . ?
F72' C73 C72 131(3) . . ?
F72 C73 C72 123.3(18) . . ?
F72' C73 C74 58(2) . . ?
F72 C73 C74 116.5(18) . . ?
C72 C73 C74 120.0 . . ?
F72' C73 F71' 124(3) . . ?
F72 C73 F71' 114(2) . . ?
C72 C73 F71' 11.9(16) . . ?
C74 C73 F71' 127.3(14) . . ?
F72' C74 C75 133(2) . . ?
F72' C74 C73 49(2) . . ?
C75 C74 C73 120.0 . . ?
F72' C74 F73 101(2) . . ?
C75 C74 F73 117.4(19) . . ?
C73 C74 F73 120(2) . . ?
F74 C75 C74 118(2) . . ?
F74 C75 C76 120(2) . . ?
C74 C75 C76 120.0 . . ?
F75 C76 C75 124(3) . . ?
F75 C76 C71 115(3) . . ?
C75 C76 C71 120.0 . . ?
O20 C70' O21 135(2) . . ?
O20 C70' C71' 111(2) . . ?
O21 C70' C71' 111.3(19) . . ?
C72' C71' C76' 120.0 . . ?
C72' C71' C70' 127.0(17) . . ?
C76' C71' C70' 112.4(17) . . ?
F71' C72' C71' 117(2) . . ?
F71' C72' C73' 122(2) . . ?
C71' C72' C73' 120.0 . . ?
F72' C73' C74' 132(2) . . ?
F72' C73' C72' 108(2) . . ?
C74' C73' C72' 120.0 . . ?
F72' C73' F73 80(2) . . ?
C74' C73' F73 51.5(14) . . ?
C72' C73' F73 170.4(15) . . ?
C75' C74' C73' 120.0 . . ?
C75' C74' F73 158.2(18) . . ?
C73' C74' F73 81.2(18) . . ?
F74' C75' C74' 120(2) . . ?
F74' C75' C76' 120(2) . . ?
C74' C75' C76' 120.0 . . ?
F75' C76' C75' 111.9(19) . . ?
F75' C76' C71' 127.1(19) . . ?
C75' C76' C71' 120.0 . . ?
C102 C101 C105 108.0 . . ?
C102 C101 C106 126.0 . . ?
C105 C101 C106 126.0 . . ?
C102 C101 Fe1 75.5(9) . . ?
C105 C101 Fe1 62.1(9) . . ?
C106 C101 Fe1 127.6(9) . . ?
C101 C102 C103 108.0 . . ?
C101 C102 C107 126.0 . . ?
C103 C102 C107 126.0 . . ?
C101 C102 Fe1 65.7(8) . . ?
C103 C102 Fe1 67.3(9) . . ?
C107 C102 Fe1 132.7(8) . . ?
C102 C103 C104 108.0 . . ?
C102 C103 C108 126.0 . . ?
C104 C103 C108 126.0 . . ?
C102 C103 Fe1 74.2(9) . . ?
C104 C103 Fe1 62.0(9) . . ?
C108 C103 Fe1 129.1(8) . . ?
C105 C104 C103 108.0 . . ?
C105 C104 C109 126.0 . . ?
C103 C104 C109 126.0 . . ?
C105 C104 Fe1 67.0(9) . . ?
C103 C104 Fe1 76.9(10) . . ?
C109 C104 Fe1 121.6(9) . . ?
C104 C105 C101 108.0 . . ?
C104 C105 C110 126.0 . . ?
C101 C105 C110 126.0 . . ?
C104 C105 Fe1 69.0(10) . . ?
C101 C105 Fe1 76.1(10) . . ?
C110 C105 Fe1 120.6(10) . . ?
C105 Fe1 C105 127(2) 2_765 . ?
C105 Fe1 C104 44.0(10) 2_765 2_765 ?
C105 Fe1 C104 127.3(17) . 2_765 ?
C105 Fe1 C104 127(2) 2_765 . ?
C105 Fe1 C104 44.0(7) . . ?
C104 Fe1 C104 165(2) 2_765 . ?
C105 Fe1 C101 147(2) 2_765 . ?
C105 Fe1 C101 41.8(6) . . ?
C104 Fe1 C101 111.1(18) 2_765 . ?
C104 Fe1 C101 70.5(9) . . ?
C105 Fe1 C101 41.8(17) 2_765 2_765 ?
C105 Fe1 C101 146.8(11) . 2_765 ?
C104 Fe1 C101 70.5(17) 2_765 2_765 ?
C104 Fe1 C101 111.1(9) . 2_765 ?
C101 Fe1 C101 168.1(13) . 2_765 ?
C105 Fe1 C103 70.1(18) 2_765 2_765 ?
C105 Fe1 C103 146.1(14) . 2_765 ?
C104 Fe1 C103 41.1(13) 2_765 2_765 ?
C104 Fe1 C103 153.6(16) . 2_765 ?
C101 Fe1 C103 106.2(16) . 2_765 ?
C101 Fe1 C103 66.8(16) 2_765 2_765 ?
C105 Fe1 C103 146.0(18) 2_765 . ?
C105 Fe1 C103 70.1(10) . . ?
C104 Fe1 C103 153.6(18) 2_765 . ?
C104 Fe1 C103 41.1(6) . . ?
C101 Fe1 C103 66.8(9) . . ?
C101 Fe1 C103 106.2(9) 2_765 . ?
C103 Fe1 C103 112.9(16) 2_765 . ?
C105 Fe1 C102 163.0(16) 2_765 . ?
C105 Fe1 C102 68.1(9) . . ?
C104 Fe1 C102 123.3(15) 2_765 . ?
C104 Fe1 C102 67.7(9) . . ?
C101 Fe1 C102 38.8(5) . . ?
C101 Fe1 C102 130.1(11) 2_765 . ?
C103 Fe1 C102 93.1(14) 2_765 . ?
C103 Fe1 C102 38.5(5) . . ?
C105 Fe1 C102 68(2) 2_765 2_765 ?
C105 Fe1 C102 163.0(13) . 2_765 ?
C104 Fe1 C102 67.7(15) 2_765 2_765 ?
C104 Fe1 C102 123.3(18) . 2_765 ?
C101 Fe1 C102 130.1(14) . 2_765 ?
C101 Fe1 C102 38.8(14) 2_765 2_765 ?
C103 Fe1 C102 38.5(7) 2_765 2_765 ?
C103 Fe1 C102 93.1(18) . 2_765 ?
C102 Fe1 C102 97.5(15) . 2_765 ?

loop_
_geom_bond_atom_site_label_1
_geom_bond_atom_site_label_2
_geom_bond_distance
_geom_bond_site_symmetry_2
_geom_bond_publ_flag
Mn1 O3 1.852(8) . ?
Mn1 O4 1.864(10) . ?
Mn1 O1 1.904(8) 2_765 ?
Mn1 O2 1.920(10) . ?
Mn1 O1 1.952(8) . ?
Mn1 O7 1.961(9) . ?
Mn1 Mn3 2.784(3) . ?
Mn1 Mn2 2.856(3) . ?
Mn1 Mn2 2.858(3) 2_765 ?
Mn1 Mn1 2.975(4) 2_765 ?
Mn2 O6 1.836(9) . ?
Mn2 O5 1.882(9) . ?
Mn2 O1 1.911(9) . ?
Mn2 O2 1.916(8) . ?
Mn2 O11 1.940(9) . ?
Mn2 O2 1.959(8) 2_765 ?
Mn2 Mn5 2.794(2) . ?
Mn2 Mn1 2.858(3) 2_765 ?
Mn2 Mn2 2.979(3) 2_765 ?
Mn3 O4 1.893(10) . ?
Mn3 O3 1.907(9) . ?
Mn3 O17 1.966(10) . ?
Mn3 O13 1.976(9) . ?
Mn3 O15 2.149(11) . ?
Mn3 O8 2.215(11) . ?
Mn4 O3 1.934(9) . ?
Mn4 O5 1.965(10) . ?
Mn4 O9 2.008(12) . ?
Mn4 O18 2.014(12) . ?
Mn4 O19 2.158(10) . ?
Mn4 O20 2.176(13) . ?
Mn5 O6 1.896(8) . ?
Mn5 O5 1.906(9) . ?
Mn5 O22 1.947(10) . ?
Mn5 O10 1.963(9) . ?
Mn5 O21 2.197(11) . ?
Mn5 O12 2.221(10) . ?
Mn6 O6 1.960(9) . ?
Mn6 O14 1.981(14) . ?
Mn6 O4 2.014(9) 2_765 ?
Mn6 O23 2.021(11) . ?
Mn6 O25 2.185(10) . ?
Mn6 O24 2.206(12) . ?
O1 Mn1 1.904(8) 2_765 ?
O2 Mn2 1.959(8) 2_765 ?
O4 Mn6 2.014(9) 2_765 ?
O7 C1 1.270(19) . ?
O8 C1 1.27(2) . ?
O9 C10 1.21(2) . ?
O10 C10 1.305(19) . ?
O11 C20 1.324(19) . ?
O12 C20 1.243(19) . ?
O13 C40 1.245(18) . ?
O14 C40 1.26(2) 2_765 ?
O15 C30 1.28(2) . ?
O17 C50 1.267(19) . ?
O18 C50 1.28(2) . ?
O19 C30 1.28(2) . ?
O20 C70' 1.23(3) . ?
O21 C70 1.21(3) . ?
O21 C70' 1.48(3) . ?
O22 C60 1.27(2) . ?
O23 C60 1.23(2) . ?
O25 C70 1.41(3) . ?
F1 C3 1.25(3) . ?
F2 C4 1.70(4) . ?
F3 C5 1.40(2) . ?
F4 C6 1.36(3) . ?
F5 C7 1.29(2) . ?
F11 C12 1.29(3) . ?
F12 C13 1.36(3) . ?
F13 C14 1.38(3) . ?
F14 C15 1.49(5) . ?
F15 C16 1.34(3) . ?
F21 C22 1.40(3) . ?
F22 C23 1.37(3) . ?
F23 C24 1.41(3) . ?
F24 C25 1.55(3) . ?
F25 C26 1.37(2) . ?
F31 C32 1.251(18) . ?
F32 C33 1.32(3) . ?
F33 C34 1.54(3) . ?
F34 C35 1.57(3) . ?
F35 C36 1.41(2) . ?
F41 C42 1.28(2) . ?
F42 C43 1.41(2) . ?
F43 C44 1.39(3) . ?
F44 C45 1.53(8) . ?
F45 C46 1.43(4) . ?
F51 C52 1.25(2) . ?
F52 C53 1.37(3) . ?
F53 C54 1.50(5) . ?
F54 C55 1.64(6) . ?
F55 C56 1.30(3) . ?
F61 C62 1.14(3) . ?
F62 C63 1.12(5) . ?
F63 C64 1.49(5) . ?
F64 C65 1.33(3) . ?
F65 C66 1.32(2) . ?
F71 F71' 1.04(3) . ?
F71 C72 1.33(3) . ?
F71' C72' 1.24(4) . ?
F71' C71 1.52(4) . ?
F71' C73 1.67(4) . ?
F72 C73 1.36(3) . ?
F72 F72' 1.54(4) . ?
F72' C73 1.09(4) . ?
F72' C74 1.24(5) . ?
F72' C73' 1.34(4) . ?
F73 C74' 1.48(3) . ?
F73 C74 1.50(3) . ?
F73 C73' 1.87(4) . ?
F74' C75' 1.32(3) . ?
F74 C75 1.22(4) . ?
F75' C76' 1.23(3) . ?
F75 C76 1.20(4) . ?
C1 C2 1.486(19) . ?
C2 C3 1.3900 . ?
C2 C7 1.3900 . ?
C3 C4 1.3900 . ?
C4 C5 1.3900 . ?
C5 C6 1.3900 . ?
C6 C7 1.3900 . ?
C10 C11 1.49(2) . ?
C11 C12 1.3900 . ?
C11 C16 1.3900 . ?
C12 C13 1.3900 . ?
C13 C14 1.3900 . ?
C14 C15 1.3900 . ?
C15 C16 1.3900 . ?
C20 C21 1.47(2) . ?
C21 C22 1.3900 . ?
C21 C26 1.3900 . ?
C22 C23 1.3900 . ?
C23 C24 1.3900 . ?
C24 C25 1.3900 . ?
C25 C26 1.3900 . ?
C30 C31 1.53(2) . ?
C31 C32 1.3900 . ?
C31 C36 1.3900 . ?
C32 C33 1.3900 . ?
C33 C34 1.3900 . ?
C34 C35 1.3900 . ?
C35 C36 1.3900 . ?
C40 O14 1.26(2) 2_765 ?
C40 C41 1.51(2) . ?
C41 C42 1.3900 . ?
C41 C46 1.3900 . ?
C42 C43 1.3900 . ?
C43 C44 1.3900 . ?
C44 C45 1.3900 . ?
C45 C46 1.3900 . ?
C50 C51 1.46(2) . ?
C51 C52 1.3900 . ?
C51 C56 1.3900 . ?
C52 C53 1.3900 . ?
C53 C54 1.3900 . ?
C54 C55 1.3900 . ?
C55 C56 1.3900 . ?
C60 C61 1.52(2) . ?
C61 C62 1.3900 . ?
C61 C66 1.3900 . ?
C62 C63 1.3900 . ?
C63 C64 1.3900 . ?
C64 C65 1.3900 . ?
C65 C66 1.3900 . ?
C70 C71 1.56(3) . ?
C71 C72 1.3900 . ?
C71 C76 1.3900 . ?
C72 C73 1.3900 . ?
C73 C74 1.3900 . ?
C74 C75 1.3900 . ?
C75 C76 1.3900 . ?
C70' C71' 1.59(3) . ?
C71' C72' 1.3900 . ?
C71' C76' 1.3900 . ?
C72' C73' 1.3900 . ?
C73' C74' 1.3900 . ?
C74' C75' 1.3900 . ?
C75' C76' 1.3900 . ?
C101 C102 1.402(16) . ?
C101 C105 1.402(16) . ?
C101 C106 1.490(18) . ?
C101 Fe1 2.04(2) . ?
C102 C103 1.402(16) . ?
C102 C107 1.490(18) . ?
C102 Fe1 2.17(2) . ?
C103 C104 1.402(16) . ?
C103 C108 1.490(17) . ?
C103 Fe1 2.08(3) . ?
C104 C105 1.402(16) . ?
C104 C109 1.490(17) . ?
C104 Fe1 1.88(3) . ?
C105 C110 1.490(17) . ?
C105 Fe1 1.86(3) . ?
Fe1 C105 1.86(5) 2_765 ?
Fe1 C104 1.88(5) 2_765 ?
Fe1 C101 2.04(2) 2_765 ?
Fe1 C103 2.08(5) 2_765 ?
Fe1 C102 2.17(5) 2_765 ?
